data_7251507
loop_
_publ_author_name
'Liu, Tong'
'Jing, Xue-Mei'
'Chen, Jia-Li'
'Ding, Xue-Yao'
'Han, Song-De'
'Xue, Zhen-Zhen'
'Huang, Hong-Hua'
'Pan, Jie'

_publ_section_title
;
 Room temperature phosphorescence and photochromism in a series of
 pyridine-based hybrid compounds
;
_journal_issue 3
_journal_name_full CrystEngComm
_journal_page_first 748
_journal_page_last 761
_journal_paper_doi 10.1039/D5CE01077B
_journal_volume 28
_journal_year 2026
_chemical_formula_moiety '0.5(C60 H48 Cd6 Cl12 N16)'
_chemical_formula_sum 'C30 H24 Cd3 Cl6 N8'
_chemical_formula_weight 1046.47
_space_group_crystal_system monoclinic
_space_group_IT_number 14
_space_group_name_Hall '-P 2ybc'
_space_group_name_H-M_alt 'P 1 21/c 1'
_atom_sites_solution_hydrogens geom
_atom_sites_solution_primary dual
_audit_creation_date 2023-07-16
_audit_creation_method
;
Olex2 1.2
(compiled 2018.05.29 svn.r3508 for OlexSys, GUI svn.r5506)
;
_audit_update_record
;
2025-07-23 deposited with the CCDC.	2025-12-09 downloaded from the CCDC.
;
_cell_angle_alpha 90
_cell_angle_beta 98.526(5)
_cell_angle_gamma 90
_cell_formula_units_Z 2
_cell_length_a 10.2010(6)
_cell_length_b 9.3121(5)
_cell_length_c 18.5118(11)
_cell_measurement_reflns_used 2460
_cell_measurement_temperature 293(2)
_cell_measurement_theta_max 29.5280
_cell_measurement_theta_min 2.7900
_cell_volume 1739.05(17)
_computing_cell_refinement 'CrysAlisPro 1.171.39.7e (Rigaku OD, 2015)'
_computing_data_collection 'CrysAlisPro 1.171.39.7e (Rigaku OD, 2015)'
_computing_data_reduction 'CrysAlisPro 1.171.39.7e (Rigaku OD, 2015)'
_computing_molecular_graphics 'Olex2 (Dolomanov et al., 2009)'
_computing_publication_material 'Olex2 (Dolomanov et al., 2009)'
_computing_structure_refinement 'ShelXL (Sheldrick, 2015)'
_computing_structure_solution 'ShelXT (Sheldrick, 2015)'
_diffrn_ambient_temperature 293(2)
_diffrn_detector 'CCD plate'
_diffrn_measured_fraction_theta_full 0.999
_diffrn_measured_fraction_theta_max 0.884
_diffrn_measurement_details
;
List of Runs (angles in degrees, time in seconds):

  # Type    Start    End  Width  t~exp~   \w     \q     \k     \f   Frames
#--------------------------------------------------------------------------
  1  \w     70.00  97.00   1.00    1.00    --   30.00  54.00-150.00   27
  2  \w    -67.00 115.00   1.00    1.00    --   30.00  54.00  30.00  182
;
_diffrn_measurement_device 'two-circle diffractometer'
_diffrn_measurement_device_type 'XtaLAB Mini (ROW)'
_diffrn_measurement_method '\w scans'
_diffrn_orient_matrix_type 'CrysAlisPro convention (1999,Acta A55,543-557)'
_diffrn_orient_matrix_UB_11 -0.0197855000
_diffrn_orient_matrix_UB_12 0.0718051000
_diffrn_orient_matrix_UB_13 -0.0084311000
_diffrn_orient_matrix_UB_21 0.0238920000
_diffrn_orient_matrix_UB_22 -0.0056102000
_diffrn_orient_matrix_UB_23 -0.0339970000
_diffrn_orient_matrix_UB_31 -0.0630556000
_diffrn_orient_matrix_UB_32 -0.0247166000
_diffrn_orient_matrix_UB_33 -0.0166294000
_diffrn_radiation_monochromator graphite
_diffrn_radiation_probe x-ray
_diffrn_radiation_type MoK\a
_diffrn_radiation_wavelength 0.71073
_diffrn_reflns_av_R_equivalents 0.0236
_diffrn_reflns_av_unetI/netI 0.0527
_diffrn_reflns_Laue_measured_fraction_full 0.999
_diffrn_reflns_Laue_measured_fraction_max 0.884
_diffrn_reflns_limit_h_max 15
_diffrn_reflns_limit_h_min -15
_diffrn_reflns_limit_k_max 5
_diffrn_reflns_limit_k_min -12
_diffrn_reflns_limit_l_max 23
_diffrn_reflns_limit_l_min -26
_diffrn_reflns_number 8682
_diffrn_reflns_point_group_measured_fraction_full 0.999
_diffrn_reflns_point_group_measured_fraction_max 0.884
_diffrn_reflns_theta_full 25.242
_diffrn_reflns_theta_max 32.503
_diffrn_reflns_theta_min 2.774
_diffrn_source 'fine-focus sealed X-ray tube'
_diffrn_source_type 'Enhance (Mo) X-ray Source'
_exptl_absorpt_coefficient_mu 2.314
_exptl_absorpt_correction_T_max 1.00000
_exptl_absorpt_correction_T_min 0.76585
_exptl_absorpt_correction_type multi-scan
_exptl_absorpt_process_details
;
CrysAlisPro 1.171.39.7e (Rigaku Oxford Diffraction, 2015)
Empirical absorption correction using spherical harmonics,
 implemented in SCALE3 ABSPACK scaling algorithm.
;
_exptl_crystal_colour colourless
_exptl_crystal_density_diffrn 1.998
_exptl_crystal_description block
_exptl_crystal_F_000 1012
_exptl_crystal_size_max 0.2
_exptl_crystal_size_mid 0.12
_exptl_crystal_size_min 0.02
_refine_diff_density_max 1.764
_refine_diff_density_min -0.961
_refine_diff_density_rms 0.152
_refine_ls_extinction_coef 0.0011(3)
_refine_ls_extinction_expression Fc^*^=kFc[1+0.001xFc^2^\l^3^/sin(2\q)]^-1/4^
_refine_ls_extinction_method 'SHELXL-2014/7 (Sheldrick 2014'
_refine_ls_goodness_of_fit_ref 1.140
_refine_ls_hydrogen_treatment constr
_refine_ls_matrix_type full
_refine_ls_number_parameters 215
_refine_ls_number_reflns 5559
_refine_ls_number_restraints 0
_refine_ls_restrained_S_all 1.140
_refine_ls_R_factor_all 0.0733
_refine_ls_R_factor_gt 0.0412
_refine_ls_shift/su_max 0.001
_refine_ls_shift/su_mean 0.000
_refine_ls_structure_factor_coef Fsqd
_refine_ls_weighting_details 'w=1/[\s^2^(Fo^2^)+(0.0351P)^2^+0.5174P] where P=(Fo^2^+2Fc^2^)/3'
_refine_ls_weighting_scheme calc
_refine_ls_wR_factor_gt 0.0868
_refine_ls_wR_factor_ref 0.1055
_reflns_Friedel_coverage 0.000
_reflns_number_gt 3851
_reflns_number_total 5559
_reflns_threshold_expression 'I > 2\s(I)'
_cod_data_source_file d5ce01077b2.cif
_cod_data_source_block d18
_cod_database_code 7251507
_shelx_shelxl_version_number 2014/7
_shelx_space_group_comment
;
The symmetry employed for this shelxl refinement is uniquely defined
by the following loop, which should always be used as a source of
symmetry information in preference to the above space-group names.
They are only intended as comments.
;
_reflns_odcompleteness_completeness 99.71
_reflns_odcompleteness_iscentric 1
_reflns_odcompleteness_theta 26.32
_olex2_refinement_description
;
1. Fixed Uiso
 At 1.2 times of:
  All C(H) groups
2.a Aromatic/amide H refined with riding coordinates:
 C1(H1), C3(H3), C4(H4), C5(H5), C6(H6), C7(H7), C8(H8), C10(H10), C11(H11),
 C13(H13), C14(H14), C15(H15)
;
_olex2_submission_special_instructions 'No special instructions were received'
_oxdiff_exptl_absorpt_empirical_details
;
Empirical correction (ABSPACK) includes:
- Absorption correction using spherical harmonics
- Frame scaling
;
_oxdiff_exptl_absorpt_empirical_full_max 1.453
_oxdiff_exptl_absorpt_empirical_full_min 0.808

loop_
_space_group_symop_operation_xyz
'x, y, z'
'-x, y+1/2, -z+1/2'
'-x, -y, -z'
'x, -y-1/2, z-1/2'

loop_
_atom_site_label
_atom_site_type_symbol
_atom_site_fract_x
_atom_site_fract_y
_atom_site_fract_z
_atom_site_U_iso_or_equiv
_atom_site_adp_type
_atom_site_occupancy
_atom_site_site_symmetry_order
_atom_site_calc_flag
_atom_site_refinement_flags_posn
_atom_site_refinement_flags_adp
_atom_site_refinement_flags_occupancy
_atom_site_disorder_assembly
_atom_site_disorder_group
Cd1 Cd 0.33705(3) 0.10307(3) 0.45294(2) 0.02980(10) Uani 1 1 d . . . . .
Cd2 Cd 1.0000 0.0000 0.5000 0.03217(12) Uani 1 2 d S T P . .
Cl1 Cl 0.14674(9) 0.23450(11) 0.50446(6) 0.0361(2) Uani 1 1 d . . . . .
Cl2 Cl 0.46145(9) 0.04778(11) 0.58366(5) 0.0335(2) Uani 1 1 d . . . . .
Cl3 Cl 1.17685(10) -0.12143(12) 0.42955(6) 0.0383(2) Uani 1 1 d . . . . .
N1 N 0.7136(3) 0.4224(4) 0.34127(18) 0.0321(7) Uani 1 1 d . . . . .
N2 N 0.4257(3) 0.3291(4) 0.42762(18) 0.0310(7) Uani 1 1 d . . . . .
N3 N 0.8782(3) 0.0848(4) 0.39420(19) 0.0327(7) Uani 1 1 d . . . . .
N4 N 0.7463(4) 0.6336(4) 0.17771(18) 0.0369(8) Uani 1 1 d . . . . .
C1 C 0.5358(4) 0.3227(4) 0.3970(2) 0.0310(8) Uani 1 1 d . . . . .
H1 H 0.5745 0.2332 0.3931 0.037 Uiso 1 1 calc R . . . .
C2 C 0.5964(4) 0.4412(4) 0.37046(19) 0.0261(7) Uani 1 1 d . . . . .
C3 C 0.5386(4) 0.5735(4) 0.3775(2) 0.0312(8) Uani 1 1 d . . . . .
H3 H 0.5763 0.6563 0.3615 0.037 Uiso 1 1 calc R . . . .
C4 C 0.4256(4) 0.5809(5) 0.4083(2) 0.0351(9) Uani 1 1 d . . . . .
H4 H 0.3857 0.6695 0.4130 0.042 Uiso 1 1 calc R . . . .
C5 C 0.3693(4) 0.4583(5) 0.4329(2) 0.0337(9) Uani 1 1 d . . . . .
H5 H 0.2916 0.4656 0.4532 0.040 Uiso 1 1 calc R . . . .
C6 C 0.8404(5) 0.0046(5) 0.3367(3) 0.0429(11) Uani 1 1 d . . . . .
H6 H 0.8670 -0.0910 0.3378 0.052 Uiso 1 1 calc R . . . .
C7 C 0.7635(5) 0.0555(6) 0.2753(3) 0.0502(12) Uani 1 1 d . . . . .
H7 H 0.7395 -0.0040 0.2352 0.060 Uiso 1 1 calc R . . . .
C8 C 0.7223(5) 0.1965(5) 0.2739(2) 0.0425(11) Uani 1 1 d . . . . .
H8 H 0.6704 0.2345 0.2328 0.051 Uiso 1 1 calc R . . . .
C9 C 0.7601(4) 0.2795(4) 0.3349(2) 0.0296(8) Uani 1 1 d . . . . .
C10 C 0.8391(4) 0.2203(4) 0.3934(2) 0.0306(8) Uani 1 1 d . . . . .
H10 H 0.8663 0.2773 0.4341 0.037 Uiso 1 1 calc R . . . .
C11 C 0.6978(4) 0.5501(5) 0.2257(2) 0.0341(9) Uani 1 1 d . . . . .
H11 H 0.6163 0.5058 0.2116 0.041 Uiso 1 1 calc R . . . .
C12 C 0.7627(4) 0.5260(4) 0.2955(2) 0.0291(8) Uani 1 1 d . . . . .
C13 C 0.8809(4) 0.5935(5) 0.3171(2) 0.0367(9) Uani 1 1 d . . . . .
H13 H 0.9268 0.5799 0.3639 0.044 Uiso 1 1 calc R . . . .
C14 C 0.9308(4) 0.6825(5) 0.2679(2) 0.0429(11) Uani 1 1 d . . . . .
H14 H 1.0106 0.7307 0.2813 0.052 Uiso 1 1 calc R . . . .
C15 C 0.8616(4) 0.6990(5) 0.1994(2) 0.0397(10) Uani 1 1 d . . . . .
H15 H 0.8963 0.7582 0.1666 0.048 Uiso 1 1 calc R . . . .

loop_
_atom_site_aniso_label
_atom_site_aniso_U_11
_atom_site_aniso_U_22
_atom_site_aniso_U_33
_atom_site_aniso_U_23
_atom_site_aniso_U_13
_atom_site_aniso_U_12
Cd1 0.02740(14) 0.02910(17) 0.03374(17) -0.00019(13) 0.00731(11) 0.00031(11)
Cd2 0.02487(18) 0.0331(2) 0.0388(2) 0.01089(19) 0.00589(15) 0.00533(16)
Cl1 0.0320(4) 0.0306(5) 0.0485(6) -0.0017(5) 0.0156(4) 0.0004(4)
Cl2 0.0322(5) 0.0322(5) 0.0365(5) -0.0007(4) 0.0064(4) 0.0054(4)
Cl3 0.0312(5) 0.0344(6) 0.0520(6) -0.0056(5) 0.0146(4) -0.0001(4)
N1 0.0379(17) 0.0271(18) 0.0334(17) 0.0092(15) 0.0117(14) 0.0072(14)
N2 0.0338(16) 0.0268(18) 0.0327(17) 0.0008(15) 0.0059(13) -0.0012(14)
N3 0.0305(16) 0.0278(18) 0.0395(19) 0.0070(16) 0.0039(14) 0.0059(14)
N4 0.0434(19) 0.038(2) 0.0313(17) 0.0073(16) 0.0112(15) 0.0035(17)
C1 0.0361(19) 0.023(2) 0.035(2) -0.0003(17) 0.0100(16) 0.0025(16)
C2 0.0287(17) 0.0271(19) 0.0219(16) -0.0029(16) 0.0020(13) -0.0005(15)
C3 0.036(2) 0.024(2) 0.034(2) 0.0020(17) 0.0067(16) 0.0017(16)
C4 0.034(2) 0.034(2) 0.038(2) 0.0014(19) 0.0054(16) 0.0039(17)
C5 0.0321(19) 0.032(2) 0.037(2) 0.0016(19) 0.0044(16) 0.0001(17)
C6 0.050(3) 0.034(2) 0.044(2) 0.000(2) 0.005(2) 0.013(2)
C7 0.071(3) 0.041(3) 0.038(2) -0.008(2) 0.003(2) 0.004(3)
C8 0.056(3) 0.040(3) 0.029(2) 0.001(2) -0.0015(18) 0.013(2)
C9 0.0333(18) 0.027(2) 0.0295(18) 0.0060(17) 0.0075(15) 0.0057(16)
C10 0.0361(19) 0.028(2) 0.0286(18) 0.0006(17) 0.0079(15) 0.0038(16)
C11 0.0329(19) 0.035(2) 0.034(2) 0.0081(19) 0.0053(16) 0.0004(17)
C12 0.0279(17) 0.028(2) 0.0325(19) 0.0035(17) 0.0093(15) 0.0020(15)
C13 0.036(2) 0.042(3) 0.032(2) -0.003(2) 0.0032(16) 0.0010(18)
C14 0.040(2) 0.045(3) 0.046(2) -0.008(2) 0.0107(19) -0.009(2)
C15 0.048(2) 0.033(2) 0.043(2) 0.001(2) 0.0228(19) -0.007(2)

loop_
_atom_type_symbol
_atom_type_description
_atom_type_scat_dispersion_real
_atom_type_scat_dispersion_imag
_atom_type_scat_source
C C 0.0033 0.0016 'International Tables Vol C Tables 4.2.6.8 and 6.1.1.4'
H H 0.0000 0.0000 'International Tables Vol C Tables 4.2.6.8 and 6.1.1.4'
Cd Cd -0.8075 1.2024 'International Tables Vol C Tables 4.2.6.8 and 6.1.1.4'
Cl Cl 0.1484 0.1585 'International Tables Vol C Tables 4.2.6.8 and 6.1.1.4'
N N 0.0061 0.0033 'International Tables Vol C Tables 4.2.6.8 and 6.1.1.4'

loop_
_geom_angle_atom_site_label_1
_geom_angle_atom_site_label_2
_geom_angle_atom_site_label_3
_geom_angle
_geom_angle_site_symmetry_1
_geom_angle_site_symmetry_3
_geom_angle_publ_flag
Cl1 Cd1 Cl2 92.27(3) . . ?
Cl1 Cd1 Cl2 172.82(3) . 3_656 ?
Cl1 Cd1 Cl3 87.44(3) . 1_455 ?
Cl2 Cd1 Cl2 81.04(3) . 3_656 ?
Cl2 Cd1 Cl3 101.49(4) . 1_455 ?
Cl3 Cd1 Cl2 91.31(3) 1_455 3_656 ?
N2 Cd1 Cl1 88.97(8) . . ?
N2 Cd1 Cl2 102.21(8) . . ?
N2 Cd1 Cl2 94.98(8) . 3_656 ?
N2 Cd1 Cl3 156.15(8) . 1_455 ?
N2 Cd1 N4 77.79(12) . 2_645 ?
N4 Cd1 Cl1 97.97(9) 2_645 . ?
N4 Cd1 Cl2 169.75(9) 2_645 . ?
N4 Cd1 Cl2 88.74(9) 2_645 3_656 ?
N4 Cd1 Cl3 79.37(9) 2_645 1_455 ?
Cl1 Cd2 Cl1 180.00(3) 3_656 1_655 ?
Cl3 Cd2 Cl1 86.78(3) . 1_655 ?
Cl3 Cd2 Cl1 86.78(3) 3_756 3_656 ?
Cl3 Cd2 Cl1 93.22(3) 3_756 1_655 ?
Cl3 Cd2 Cl1 93.22(3) . 3_656 ?
Cl3 Cd2 Cl3 180.0 3_756 . ?
N3 Cd2 Cl1 91.43(9) 3_756 1_655 ?
N3 Cd2 Cl1 88.57(9) . 1_655 ?
N3 Cd2 Cl1 91.43(9) . 3_656 ?
N3 Cd2 Cl1 88.57(9) 3_756 3_656 ?
N3 Cd2 Cl3 92.81(9) . . ?
N3 Cd2 Cl3 87.19(9) 3_756 . ?
N3 Cd2 Cl3 92.81(9) 3_756 3_756 ?
N3 Cd2 Cl3 87.19(9) . 3_756 ?
N3 Cd2 N3 180.0 3_756 . ?
Cd1 Cl1 Cd2 92.86(3) . 1_455 ?
Cd1 Cl2 Cd1 98.96(3) . 3_656 ?
Cd2 Cl3 Cd1 91.81(3) . 1_655 ?
C2 N1 C9 117.7(3) . . ?
C2 N1 C12 122.9(3) . . ?
C12 N1 C9 115.7(3) . . ?
C1 N2 Cd1 114.6(3) . . ?
C1 N2 C5 117.9(4) . . ?
C5 N2 Cd1 127.0(3) . . ?
C6 N3 Cd2 123.6(3) . . ?
C6 N3 C10 118.9(4) . . ?
C10 N3 Cd2 117.5(3) . . ?
C11 N4 Cd1 118.8(3) . 2_655 ?
C11 N4 C15 117.6(4) . . ?
C15 N4 Cd1 120.7(3) . 2_655 ?
N2 C1 H1 117.9 . . ?
N2 C1 C2 124.2(4) . . ?
C2 C1 H1 117.9 . . ?
C1 C2 N1 119.3(4) . . ?
C3 C2 N1 123.5(4) . . ?
C3 C2 C1 117.1(3) . . ?
C2 C3 H3 120.5 . . ?
C4 C3 C2 119.0(4) . . ?
C4 C3 H3 120.5 . . ?
C3 C4 H4 119.5 . . ?
C3 C4 C5 120.9(4) . . ?
C5 C4 H4 119.5 . . ?
N2 C5 C4 120.8(4) . . ?
N2 C5 H5 119.6 . . ?
C4 C5 H5 119.6 . . ?
N3 C6 H6 118.6 . . ?
N3 C6 C7 122.8(4) . . ?
C7 C6 H6 118.6 . . ?
C6 C7 H7 120.6 . . ?
C6 C7 C8 118.8(5) . . ?
C8 C7 H7 120.6 . . ?
C7 C8 H8 120.9 . . ?
C9 C8 C7 118.2(4) . . ?
C9 C8 H8 120.9 . . ?
C8 C9 N1 122.5(4) . . ?
C10 C9 N1 118.4(4) . . ?
C10 C9 C8 119.0(4) . . ?
N3 C10 C9 122.3(4) . . ?
N3 C10 H10 118.8 . . ?
C9 C10 H10 118.8 . . ?
N4 C11 H11 118.4 . . ?
N4 C11 C12 123.1(4) . . ?
C12 C11 H11 118.4 . . ?
C11 C12 N1 120.3(4) . . ?
C13 C12 N1 120.7(4) . . ?
C13 C12 C11 118.7(4) . . ?
C12 C13 H13 120.7 . . ?
C12 C13 C14 118.5(4) . . ?
C14 C13 H13 120.7 . . ?
C13 C14 H14 120.4 . . ?
C15 C14 C13 119.2(4) . . ?
C15 C14 H14 120.4 . . ?
N4 C15 C14 122.8(4) . . ?
N4 C15 H15 118.6 . . ?
C14 C15 H15 118.6 . . ?

loop_
_geom_bond_atom_site_label_1
_geom_bond_atom_site_label_2
_geom_bond_distance
_geom_bond_site_symmetry_2
_geom_bond_publ_flag
Cd1 Cl1 2.5934(10) . ?
Cd1 Cl2 2.6590(10) 3_656 ?
Cd1 Cl2 2.6116(10) . ?
Cd1 Cl3 2.6493(11) 1_455 ?
Cd1 N2 2.365(3) . ?
Cd1 N4 2.458(3) 2_645 ?
Cd2 Cl1 2.6419(10) 1_655 ?
Cd2 Cl1 2.6419(10) 3_656 ?
Cd2 Cl3 2.6328(10) 3_756 ?
Cd2 Cl3 2.6328(10) . ?
Cd2 N3 2.298(3) . ?
Cd2 N3 2.298(3) 3_756 ?
Cl1 Cd2 2.6419(10) 1_455 ?
Cl2 Cd1 2.6590(10) 3_656 ?
Cl3 Cd1 2.6493(11) 1_655 ?
N1 C2 1.393(5) . ?
N1 C9 1.424(5) . ?
N1 C12 1.423(5) . ?
N2 C1 1.332(5) . ?
N2 C5 1.344(5) . ?
N3 C6 1.310(6) . ?
N3 C10 1.323(5) . ?
N4 Cd1 2.458(3) 2_655 ?
N4 C11 1.331(5) . ?
N4 C15 1.332(5) . ?
C1 H1 0.9300 . ?
C1 C2 1.390(5) . ?
C2 C3 1.380(5) . ?
C3 H3 0.9300 . ?
C3 C4 1.361(5) . ?
C4 H4 0.9300 . ?
C4 C5 1.384(6) . ?
C5 H5 0.9300 . ?
C6 H6 0.9300 . ?
C6 C7 1.367(6) . ?
C7 H7 0.9300 . ?
C7 C8 1.378(7) . ?
C8 H8 0.9300 . ?
C8 C9 1.376(6) . ?
C9 C10 1.366(5) . ?
C10 H10 0.9300 . ?
C11 H11 0.9300 . ?
C11 C12 1.379(5) . ?
C12 C13 1.366(6) . ?
C13 H13 0.9300 . ?
C13 C14 1.383(6) . ?
C14 H14 0.9300 . ?
C14 C15 1.365(6) . ?
C15 H15 0.9300 . ?
